data_7231066
loop_
_publ_author_name
'Huang, Ying'
'Huang, Yi-Xin'
'Sun, Jing'
'Yan, Chao-Guo'

_publ_section_title
;
 Diastereoselective synthesis of dispirooxindoles via [3+2] cycloaddition
 of azomethine ylides to 3-phenacylideneoxindoles and evaluation of their
 cytotoxicity
;
_journal_issue 42
_journal_name_full 'RSC Advances'
_journal_page_first 23990
_journal_paper_doi 10.1039/C8RA04375B
_journal_volume 8
_journal_year 2018
_chemical_formula_moiety 'C27 H27 N O9'
_chemical_formula_sum 'C27 H27 N O9'
_chemical_formula_weight 509.49
_space_group_crystal_system triclinic
_space_group_IT_number 2
_space_group_name_Hall '-P 1'
_space_group_name_H-M_alt 'P -1'
_symmetry_space_group_name_Hall '-P 1'
_symmetry_space_group_name_H-M 'P -1'
_atom_sites_solution_hydrogens geom
_audit_creation_method SHELXL-2014/7
_audit_update_record
;
2017-06-15 deposited with the CCDC.
2018-06-27 downloaded from the CCDC.
;
_cell_angle_alpha 112.497(7)
_cell_angle_beta 102.659(7)
_cell_angle_gamma 105.650(7)
_cell_formula_units_Z 2
_cell_length_a 10.557(3)
_cell_length_b 11.363(3)
_cell_length_c 12.920(3)
_cell_measurement_reflns_used 3490
_cell_measurement_temperature 296(2)
_cell_measurement_theta_max 22.60
_cell_measurement_theta_min 2.26
_cell_volume 1285.1(6)
_computing_cell_refinement 'Bruker SAINT'
_computing_data_collection 'Bruker APEX2'
_computing_data_reduction 'Bruker SAINT'
_computing_molecular_graphics 'Bruker SHELXTL'
_computing_publication_material 'Bruker SHELXTL'
_computing_structure_refinement 'SHELXL-2014/7 (Sheldrick, 2014)'
_computing_structure_solution 'SHELXS-97 (Sheldrick 2008)'
_diffrn_ambient_temperature 296(2)
_diffrn_measured_fraction_theta_full 0.974
_diffrn_measured_fraction_theta_max 0.971
_diffrn_measurement_device_type 'CCD area detector'
_diffrn_measurement_method 'phi and omega scans'
_diffrn_radiation_source 'fine-focus sealed tube'
_diffrn_radiation_type MoK\a
_diffrn_radiation_wavelength 0.71073
_diffrn_reflns_av_R_equivalents 0.0960
_diffrn_reflns_av_unetI/netI 0.1585
_diffrn_reflns_Laue_measured_fraction_full 0.974
_diffrn_reflns_Laue_measured_fraction_max 0.971
_diffrn_reflns_limit_h_max 13
_diffrn_reflns_limit_h_min -13
_diffrn_reflns_limit_k_max 14
_diffrn_reflns_limit_k_min -14
_diffrn_reflns_limit_l_max 16
_diffrn_reflns_limit_l_min -16
_diffrn_reflns_number 16873
_diffrn_reflns_point_group_measured_fraction_full 0.974
_diffrn_reflns_point_group_measured_fraction_max 0.971
_diffrn_reflns_theta_full 25.242
_diffrn_reflns_theta_max 27.591
_diffrn_reflns_theta_min 1.830
_exptl_absorpt_coefficient_mu 0.100
_exptl_absorpt_correction_T_max 0.976
_exptl_absorpt_correction_T_min 0.972
_exptl_absorpt_correction_type multi-scan
_exptl_absorpt_process_details sadabs
_exptl_crystal_colour colorless
_exptl_crystal_density_diffrn 1.317
_exptl_crystal_description block
_exptl_crystal_F_000 536
_exptl_crystal_size_max 0.280
_exptl_crystal_size_mid 0.260
_exptl_crystal_size_min 0.240
_refine_diff_density_max 0.506
_refine_diff_density_min -0.340
_refine_diff_density_rms 0.064
_refine_ls_extinction_method none
_refine_ls_goodness_of_fit_ref 1.010
_refine_ls_hydrogen_treatment constr
_refine_ls_matrix_type full
_refine_ls_number_parameters 338
_refine_ls_number_reflns 5783
_refine_ls_number_restraints 0
_refine_ls_restrained_S_all 1.010
_refine_ls_R_factor_all 0.2146
_refine_ls_R_factor_gt 0.0841
_refine_ls_shift/su_max 0.000
_refine_ls_shift/su_mean 0.000
_refine_ls_structure_factor_coef Fsqd
_refine_ls_weighting_details 'w=1/[\s^2^(Fo^2^)+(0.0970P)^2^+0.5267P] where P=(Fo^2^+2Fc^2^)/3'
_refine_ls_weighting_scheme calc
_refine_ls_wR_factor_gt 0.1850
_refine_ls_wR_factor_ref 0.2341
_reflns_Friedel_coverage 0.000
_reflns_number_gt 2538
_reflns_number_total 5783
_reflns_threshold_expression 'I > 2\s(I)'
_cod_data_source_file c8ra04375b2.cif
_cod_data_source_block 1d
_cod_database_code 7231066
_shelx_shelxl_version_number 2014/7
_shelx_space_group_comment
; 
The symmetry employed for this shelxl refinement is uniquely defined 
by the following loop, which should always be used as a source of 
symmetry information in preference to the above space-group names. 
They are only intended as comments. 
;
_shelx_estimated_absorpt_t_min 0.973
_shelx_estimated_absorpt_t_max 0.977

loop_
_space_group_symop_operation_xyz
'x, y, z'
'-x, -y, -z'

loop_
_atom_site_label
_atom_site_type_symbol
_atom_site_fract_x
_atom_site_fract_y
_atom_site_fract_z
_atom_site_U_iso_or_equiv
_atom_site_adp_type
_atom_site_occupancy
_atom_site_site_symmetry_order
_atom_site_calc_flag
_atom_site_refinement_flags_posn
_atom_site_refinement_flags_adp
C1 C 0.5544(4) 0.7901(4) 0.4093(3) 0.0382(9) Uani 1 1 d . .
C2 C 0.4645(4) 0.6792(4) 0.4264(3) 0.0420(9) Uani 1 1 d . .
C3 C 0.4181(5) 0.6893(5) 0.5199(4) 0.0621(12) Uani 1 1 d . .
H3 H 0.4427 0.7749 0.5853 0.075 Uiso 1 1 calc R U
C4 C 0.3337(6) 0.5683(6) 0.5137(5) 0.0797(15) Uani 1 1 d . .
H4 H 0.3017 0.5727 0.5762 0.096 Uiso 1 1 calc R U
C5 C 0.2964(6) 0.4421(6) 0.4173(5) 0.0823(16) Uani 1 1 d . .
H5 H 0.2389 0.3627 0.4154 0.099 Uiso 1 1 calc R U
C6 C 0.3422(5) 0.4300(4) 0.3229(4) 0.0615(12) Uani 1 1 d . .
H6 H 0.3168 0.3441 0.2578 0.074 Uiso 1 1 calc R U
C7 C 0.4278(4) 0.5515(4) 0.3289(3) 0.0409(9) Uani 1 1 d . .
C8 C 0.4910(4) 0.5683(3) 0.2410(3) 0.0347(8) Uani 1 1 d . .
C9 C 0.5624(3) 0.7251(3) 0.2840(3) 0.0303(8) Uani 1 1 d . .
C10 C 0.7137(3) 0.7735(3) 0.2833(3) 0.0340(9) Uani 1 1 d . .
H10 H 0.7531 0.8749 0.3275 0.041 Uiso 1 1 calc R U
C11 C 0.8156(3) 0.7284(4) 0.3453(3) 0.0347(9) Uani 1 1 d . .
C12 C 0.8216(4) 0.5993(4) 0.2906(3) 0.0411(9) Uani 1 1 d . .
H12 H 0.7624 0.5366 0.2115 0.049 Uiso 1 1 calc R U
C13 C 0.9157(4) 0.5637(4) 0.3535(3) 0.0450(10) Uani 1 1 d . .
C14 C 0.8379(5) 0.3353(5) 0.1924(4) 0.0774(15) Uani 1 1 d . .
H14A H 0.7420 0.3132 0.1887 0.116 Uiso 1 1 calc R U
H14B H 0.8588 0.2541 0.1744 0.116 Uiso 1 1 calc R U
H14C H 0.8503 0.3671 0.1350 0.116 Uiso 1 1 calc R U
C15 C 1.0054(4) 0.6591(5) 0.4712(4) 0.0554(11) Uani 1 1 d . .
H15 H 1.0697 0.6364 0.5135 0.066 Uiso 1 1 calc R U
C16 C 0.9993(4) 0.7850(5) 0.5246(4) 0.0587(12) Uani 1 1 d . .
H16 H 1.0593 0.8482 0.6033 0.070 Uiso 1 1 calc R U
C17 C 0.9047(4) 0.8195(4) 0.4627(3) 0.0468(10) Uani 1 1 d . .
H17 H 0.9008 0.9058 0.5005 0.056 Uiso 1 1 calc R U
C18 C 0.6882(4) 0.7351(3) 0.1498(3) 0.0349(9) Uani 1 1 d . .
H18 H 0.6892 0.6434 0.1070 0.042 Uiso 1 1 calc R U
C19 C 0.8020(4) 0.8429(5) 0.1423(3) 0.0488(10) Uani 1 1 d . .
C20 C 1.0207(6) 0.8943(6) 0.1108(6) 0.111(2) Uani 1 1 d . .
H20A H 0.9878 0.9445 0.0724 0.134 Uiso 1 1 calc R U
H20B H 1.0638 0.8414 0.0626 0.134 Uiso 1 1 calc R U
C21 C 1.1269(8) 0.9940(8) 0.2343(7) 0.148(3) Uani 1 1 d . .
H21A H 1.0891 1.0565 0.2772 0.222 Uiso 1 1 calc R U
H21B H 1.2114 1.0455 0.2287 0.222 Uiso 1 1 calc R U
H21C H 1.1486 0.9439 0.2762 0.222 Uiso 1 1 calc R U
C22 C 0.4836(3) 0.7625(3) 0.1891(3) 0.0300(8) Uani 1 1 d . .
C23 C 0.3254(4) 0.6689(4) 0.1325(4) 0.0399(9) Uani 1 1 d . .
C24 C 0.1193(5) 0.6187(6) 0.1791(5) 0.0994(19) Uani 1 1 d . .
H24A H 0.0621 0.6209 0.1115 0.149 Uiso 1 1 calc R U
H24B H 0.0883 0.6519 0.2452 0.149 Uiso 1 1 calc R U
H24C H 0.1107 0.5254 0.1577 0.149 Uiso 1 1 calc R U
C25 C 0.5060(4) 0.9172(3) 0.2470(3) 0.0395(9) Uani 1 1 d . .
H25A H 0.4704 0.9378 0.3122 0.047 Uiso 1 1 calc R U
H25B H 0.6061 0.9744 0.2803 0.047 Uiso 1 1 calc R U
C26 C 0.4322(4) 0.9505(4) 0.1571(3) 0.0395(9) Uani 1 1 d . .
C27 C 0.4320(6) 1.1265(5) 0.1017(4) 0.0747(14) Uani 1 1 d . .
H27A H 0.4281 1.0717 0.0223 0.112 Uiso 1 1 calc R U
H27B H 0.4866 1.2223 0.1287 0.112 Uiso 1 1 calc R U
H27C H 0.3381 1.1148 0.1005 0.112 Uiso 1 1 calc R U
N1 N 0.5489(3) 0.7335(3) 0.1002(2) 0.0366(7) Uani 1 1 d . .
H1 H 0.5108 0.7173 0.0276 0.044 Uiso 1 1 calc R U
O1 O 0.6151(3) 0.9117(3) 0.4830(2) 0.0573(8) Uani 1 1 d . .
O2 O 0.4881(3) 0.4771(2) 0.1517(2) 0.0477(7) Uani 1 1 d . .
O3 O 0.9299(3) 0.4403(3) 0.3092(3) 0.0692(9) Uani 1 1 d . .
O4 O 0.8058(3) 0.9559(3) 0.1613(3) 0.0832(11) Uani 1 1 d . .
O5 O 0.9010(4) 0.8001(3) 0.1187(3) 0.0897(11) Uani 1 1 d . .
O6 O 0.2676(3) 0.5732(3) 0.0337(3) 0.0574(8) Uani 1 1 d . .
O7 O 0.2654(3) 0.7062(3) 0.2138(2) 0.0588(8) Uani 1 1 d . .
O8 O 0.3251(3) 0.8718(3) 0.0717(3) 0.0618(8) Uani 1 1 d . .
O9 O 0.4974(3) 1.0823(2) 0.1828(2) 0.0553(8) Uani 1 1 d . .

loop_
_atom_site_aniso_label
_atom_site_aniso_U_11
_atom_site_aniso_U_22
_atom_site_aniso_U_33
_atom_site_aniso_U_23
_atom_site_aniso_U_13
_atom_site_aniso_U_12
C1 0.044(2) 0.041(2) 0.038(2) 0.0210(19) 0.0175(19) 0.0215(19)
C2 0.054(2) 0.053(2) 0.037(2) 0.028(2) 0.026(2) 0.026(2)
C3 0.083(3) 0.081(3) 0.055(3) 0.045(3) 0.042(3) 0.047(3)
C4 0.104(4) 0.112(4) 0.093(4) 0.079(4) 0.075(3) 0.065(4)
C5 0.096(4) 0.088(4) 0.122(5) 0.080(4) 0.076(4) 0.045(3)
C6 0.069(3) 0.050(2) 0.088(3) 0.042(2) 0.047(3) 0.025(2)
C7 0.047(2) 0.043(2) 0.050(2) 0.032(2) 0.027(2) 0.0198(19)
C8 0.041(2) 0.0318(19) 0.039(2) 0.0189(18) 0.0169(18) 0.0186(17)
C9 0.0350(19) 0.0285(17) 0.0290(19) 0.0137(15) 0.0160(16) 0.0109(16)
C10 0.040(2) 0.0292(18) 0.0307(19) 0.0136(16) 0.0132(17) 0.0102(17)
C11 0.0317(19) 0.042(2) 0.039(2) 0.0276(19) 0.0159(18) 0.0128(17)
C12 0.039(2) 0.049(2) 0.040(2) 0.0272(19) 0.0148(18) 0.0145(19)
C13 0.046(2) 0.053(2) 0.050(3) 0.033(2) 0.022(2) 0.023(2)
C14 0.093(4) 0.059(3) 0.066(3) 0.019(3) 0.018(3) 0.034(3)
C15 0.044(2) 0.072(3) 0.056(3) 0.040(3) 0.012(2) 0.022(2)
C16 0.051(3) 0.059(3) 0.047(3) 0.024(2) 0.002(2) 0.008(2)
C17 0.041(2) 0.044(2) 0.046(2) 0.021(2) 0.006(2) 0.0114(19)
C18 0.039(2) 0.0365(19) 0.039(2) 0.0229(17) 0.0189(17) 0.0160(17)
C19 0.046(2) 0.063(3) 0.055(3) 0.039(2) 0.024(2) 0.024(2)
C20 0.073(4) 0.120(5) 0.144(6) 0.058(5) 0.070(4) 0.022(4)
C21 0.113(6) 0.153(6) 0.144(6) 0.040(6) 0.071(5) 0.030(5)
C22 0.036(2) 0.0267(17) 0.0298(19) 0.0135(15) 0.0141(17) 0.0130(16)
C23 0.042(2) 0.038(2) 0.048(2) 0.027(2) 0.016(2) 0.0175(19)
C24 0.047(3) 0.136(5) 0.139(5) 0.087(4) 0.050(3) 0.023(3)
C25 0.048(2) 0.0332(19) 0.036(2) 0.0150(17) 0.0150(18) 0.0158(18)
C26 0.050(2) 0.035(2) 0.042(2) 0.0201(19) 0.023(2) 0.021(2)
C27 0.104(4) 0.070(3) 0.092(4) 0.060(3) 0.045(3) 0.052(3)
N1 0.0439(18) 0.0488(17) 0.0267(16) 0.0239(14) 0.0144(14) 0.0211(15)
O1 0.075(2) 0.0407(16) 0.0420(16) 0.0098(14) 0.0194(15) 0.0180(15)
O2 0.0640(18) 0.0338(14) 0.0460(16) 0.0157(13) 0.0265(14) 0.0196(13)
O3 0.082(2) 0.067(2) 0.067(2) 0.0349(18) 0.0173(18) 0.0439(18)
O4 0.068(2) 0.070(2) 0.134(3) 0.069(2) 0.040(2) 0.0259(18)
O5 0.074(2) 0.088(2) 0.143(3) 0.067(2) 0.074(2) 0.037(2)
O6 0.0476(16) 0.0442(16) 0.0551(19) 0.0136(15) 0.0052(15) 0.0074(14)
O7 0.0462(17) 0.080(2) 0.0676(19) 0.0444(16) 0.0337(15) 0.0252(16)
O8 0.066(2) 0.0531(17) 0.066(2) 0.0331(16) 0.0124(17) 0.0249(16)
O9 0.0727(19) 0.0424(15) 0.0605(18) 0.0329(14) 0.0248(15) 0.0230(14)

loop_
_atom_type_symbol
_atom_type_description
_atom_type_scat_dispersion_real
_atom_type_scat_dispersion_imag
_atom_type_scat_source
C C 0.0033 0.0016 'International Tables Vol C Tables 4.2.6.8 and 6.1.1.4'
H H 0.0000 0.0000 'International Tables Vol C Tables 4.2.6.8 and 6.1.1.4'
N N 0.0061 0.0033 'International Tables Vol C Tables 4.2.6.8 and 6.1.1.4'
O O 0.0106 0.0060 'International Tables Vol C Tables 4.2.6.8 and 6.1.1.4'

loop_
_geom_angle_atom_site_label_1
_geom_angle_atom_site_label_2
_geom_angle_atom_site_label_3
_geom_angle
O1 C1 C2 126.0(3)
O1 C1 C9 125.3(3)
C2 C1 C9 108.6(3)
C3 C2 C7 121.1(4)
C3 C2 C1 129.5(4)
C7 C2 C1 109.4(3)
C2 C3 C4 118.0(4)
C2 C3 H3 121.0
C4 C3 H3 121.0
C5 C4 C3 121.2(4)
C5 C4 H4 119.4
C3 C4 H4 119.4
C4 C5 C6 121.6(4)
C4 C5 H5 119.2
C6 C5 H5 119.2
C5 C6 C7 117.5(4)
C5 C6 H6 121.3
C7 C6 H6 121.3
C2 C7 C6 120.7(3)
C2 C7 C8 110.7(3)
C6 C7 C8 128.7(4)
O2 C8 C7 126.8(3)
O2 C8 C9 125.6(3)
C7 C8 C9 107.5(3)
C1 C9 C8 102.8(3)
C1 C9 C10 113.7(3)
C8 C9 C10 114.6(3)
C1 C9 C22 116.1(3)
C8 C9 C22 109.3(2)
C10 C9 C22 100.7(2)
C11 C10 C9 116.4(3)
C11 C10 C18 118.2(3)
C9 C10 C18 103.0(3)
C11 C10 H10 106.1
C9 C10 H10 106.1
C18 C10 H10 106.1
C17 C11 C12 118.7(3)
C17 C11 C10 118.0(3)
C12 C11 C10 123.3(3)
C13 C12 C11 120.2(3)
C13 C12 H12 119.9
C11 C12 H12 119.9
O3 C13 C12 125.1(4)
O3 C13 C15 115.4(4)
C12 C13 C15 119.5(4)
O3 C14 H14A 109.5
O3 C14 H14B 109.5
H14A C14 H14B 109.5
O3 C14 H14C 109.5
H14A C14 H14C 109.5
H14B C14 H14C 109.5
C16 C15 C13 120.3(4)
C16 C15 H15 119.9
C13 C15 H15 119.9
C15 C16 C17 120.2(4)
C15 C16 H16 119.9
C17 C16 H16 119.9
C16 C17 C11 121.1(4)
C16 C17 H17 119.5
C11 C17 H17 119.5
N1 C18 C19 111.2(3)
N1 C18 C10 105.9(3)
C19 C18 C10 109.4(3)
N1 C18 H18 110.1
C19 C18 H18 110.1
C10 C18 H18 110.1
O4 C19 O5 123.7(4)
O4 C19 C18 124.7(4)
O5 C19 C18 111.5(4)
O5 C20 C21 109.4(5)
O5 C20 H20A 109.8
C21 C20 H20A 109.8
O5 C20 H20B 109.8
C21 C20 H20B 109.8
H20A C20 H20B 108.2
C20 C21 H21A 109.5
C20 C21 H21B 109.5
H21A C21 H21B 109.5
C20 C21 H21C 109.5
H21A C21 H21C 109.5
H21B C21 H21C 109.5
N1 C22 C23 110.6(3)
N1 C22 C25 110.1(3)
C23 C22 C25 110.7(3)
N1 C22 C9 103.9(2)
C23 C22 C9 109.7(3)
C25 C22 C9 111.6(2)
O6 C23 O7 125.4(4)
O6 C23 C22 125.1(4)
O7 C23 C22 109.3(3)
O7 C24 H24A 109.5
O7 C24 H24B 109.5
H24A C24 H24B 109.5
O7 C24 H24C 109.5
H24A C24 H24C 109.5
H24B C24 H24C 109.5
C26 C25 C22 110.9(3)
C26 C25 H25A 109.5
C22 C25 H25A 109.5
C26 C25 H25B 109.5
C22 C25 H25B 109.5
H25A C25 H25B 108.1
O8 C26 O9 122.5(3)
O8 C26 C25 125.6(3)
O9 C26 C25 111.9(3)
O9 C27 H27A 109.5
O9 C27 H27B 109.5
H27A C27 H27B 109.5
O9 C27 H27C 109.5
H27A C27 H27C 109.5
H27B C27 H27C 109.5
C22 N1 C18 111.2(2)
C22 N1 H1 124.4
C18 N1 H1 124.4
C13 O3 C14 118.9(3)
C19 O5 C20 118.1(4)
C23 O7 C24 116.4(3)
C26 O9 C27 116.3(3)

loop_
_geom_bond_atom_site_label_1
_geom_bond_atom_site_label_2
_geom_bond_distance
C1 O1 1.214(4)
C1 C2 1.483(5)
C1 C9 1.533(5)
C2 C3 1.377(5)
C2 C7 1.388(5)
C3 C4 1.384(6)
C3 H3 0.9300
C4 C5 1.370(7)
C4 H4 0.9300
C5 C6 1.380(6)
C5 H5 0.9300
C6 C7 1.394(5)
C6 H6 0.9300
C7 C8 1.484(5)
C8 O2 1.207(4)
C8 C9 1.544(4)
C9 C10 1.546(5)
C9 C22 1.587(5)
C10 C11 1.516(5)
C10 C18 1.548(4)
C10 H10 0.9800
C11 C17 1.380(5)
C11 C12 1.390(5)
C12 C13 1.388(5)
C12 H12 0.9300
C13 O3 1.361(5)
C13 C15 1.392(5)
C14 O3 1.414(5)
C14 H14A 0.9600
C14 H14B 0.9600
C14 H14C 0.9600
C15 C16 1.356(6)
C15 H15 0.9300
C16 C17 1.376(5)
C16 H16 0.9300
C17 H17 0.9300
C18 N1 1.461(4)
C18 C19 1.516(5)
C18 H18 0.9800
C19 O4 1.199(5)
C19 O5 1.312(5)
C20 O5 1.470(6)
C20 C21 1.495(8)
C20 H20A 0.9700
C20 H20B 0.9700
C21 H21A 0.9600
C21 H21B 0.9600
C21 H21C 0.9600
C22 N1 1.443(4)
C22 C23 1.538(5)
C22 C25 1.548(4)
C23 O6 1.193(4)
C23 O7 1.334(4)
C24 O7 1.448(5)
C24 H24A 0.9600
C24 H24B 0.9600
C24 H24C 0.9600
C25 C26 1.482(5)
C25 H25A 0.9700
C25 H25B 0.9700
C26 O8 1.203(4)
C26 O9 1.338(4)
C27 O9 1.449(5)
C27 H27A 0.9600
C27 H27B 0.9600
C27 H27C 0.9600
N1 H1 0.8600

loop_
_geom_hbond_atom_site_label_D
_geom_hbond_atom_site_label_H
_geom_hbond_atom_site_label_A
_geom_hbond_distance_DH
_geom_hbond_distance_HA
_geom_hbond_distance_DA
_geom_hbond_angle_DHA
_geom_hbond_site_symmetry_A
N1 H1 O2 0.86 2.52 3.075(4) 122.9 2_665
